data_7029545
loop_
_publ_author_name
'Banti, C. N.'
'Giannoulis, A. D.'
'Kourkoumelis, N.'
'Owczarzak, A. M.'
'Kubicki, M.'
'Hadjikakou, S. K.'

_publ_section_title
;
 Novel metallo-therapeutics of the NSAID naproxen. Interaction with
 intracellular components that leads the cells to apoptosis.
;
_journal_issue 18
_journal_name_full 'Dalton transactions (Cambridge, England : 2003)'
_journal_page_first 6848
_journal_page_last 6863
_journal_paper_doi 10.1039/c3dt53175a
_journal_volume 43
_journal_year 2014
_chemical_formula_moiety 'C68 H58 Ag O3 P3, H2 O'
_chemical_formula_sum 'C68 H60 Ag O4 P3'
_chemical_formula_weight 1141.94
_chemical_name_systematic
;
 ?
;
_space_group_crystal_system triclinic
_space_group_IT_number 2
_space_group_name_Hall '-P 1'
_space_group_name_H-M_alt 'P -1'
_symmetry_space_group_name_Hall '-P 1'
_symmetry_space_group_name_H-M 'P -1'
_atom_sites_solution_hydrogens mixed
_audit_creation_method SHELXL-2013
_cell_angle_alpha 90.3070(17)
_cell_angle_beta 94.8743(16)
_cell_angle_gamma 91.9708(19)
_cell_formula_units_Z 4
_cell_length_a 13.7398(3)
_cell_length_b 19.9665(5)
_cell_length_c 20.5612(4)
_cell_measurement_reflns_used 34078
_cell_measurement_temperature 120(1)
_cell_measurement_theta_max 76.3249
_cell_measurement_theta_min 3.0762
_cell_volume 5616.8(2)
_computing_cell_refinement
;
CrysAlisPro, Oxford Diffraction Ltd.,
Version 1.171.34.43 (release 21-10-2010 CrysAlis171 .NET)
(compiled Oct 21 2010,17:48:23)
;
_computing_data_collection
;
CrysAlisPro, Oxford Diffraction Ltd.,
Version 1.171.34.43 (release 21-10-2010 CrysAlis171 .NET)
(compiled Oct 21 2010,17:48:23)
;
_computing_data_reduction
;
CrysAlisPro, Oxford Diffraction Ltd.,
Version 1.171.34.43 (release 21-10-2010 CrysAlis171 .NET)
(compiled Oct 21 2010,17:48:23)
;
_computing_molecular_graphics 'Mercury (McRae et al., 2008)'
_computing_publication_material 'SHELXL-2013 (Sheldrick, 2013)'
_computing_structure_refinement 'SHELXL-2013 (Sheldrick, 2013)'
_computing_structure_solution 'SIR92 (Altomare et al., 1993)'
_diffrn_ambient_temperature 120(1)
_diffrn_detector_area_resol_mean 10.5357
_diffrn_measured_fraction_theta_full 0.997
_diffrn_measured_fraction_theta_max 0.997
_diffrn_measurement_device_type 'SuperNova, Single source at offset), Atlas'
_diffrn_measurement_method '\w scan'
_diffrn_radiation_monochromator mirror
_diffrn_radiation_source 'SuperNova (Cu) X-ray Source'
_diffrn_radiation_type CuK\a
_diffrn_radiation_wavelength 1.54178
_diffrn_reflns_av_R_equivalents 0.0380
_diffrn_reflns_av_unetI/netI 0.0378
_diffrn_reflns_Laue_measured_fraction_full 0.997
_diffrn_reflns_Laue_measured_fraction_max 0.997
_diffrn_reflns_limit_h_max 16
_diffrn_reflns_limit_h_min -16
_diffrn_reflns_limit_k_max 24
_diffrn_reflns_limit_k_min -24
_diffrn_reflns_limit_l_max 25
_diffrn_reflns_limit_l_min -18
_diffrn_reflns_number 44336
_diffrn_reflns_point_group_measured_fraction_full 0.997
_diffrn_reflns_point_group_measured_fraction_max 0.997
_diffrn_reflns_theta_full 70.000
_diffrn_reflns_theta_max 69.998
_diffrn_reflns_theta_min 3.079
_exptl_absorpt_coefficient_mu 4.074
_exptl_absorpt_correction_T_max 1.00000
_exptl_absorpt_correction_T_min 0.71333
_exptl_absorpt_correction_type multi-scan
_exptl_absorpt_process_details
;
CrysAlisPro, Oxford Diffraction Ltd.,
Version 1.171.34.43 (release 21-10-2010 CrysAlis171 .NET)
(compiled Oct 21 2010,17:48:23)
Empirical absorption correction using spherical harmonics,
 implemented in SCALE3 ABSPACK scaling algorithm.
;
_exptl_crystal_colour colourless
_exptl_crystal_density_diffrn 1.350
_exptl_crystal_description block
_exptl_crystal_F_000 2368
_exptl_crystal_size_max 0.1
_exptl_crystal_size_mid 0.1
_exptl_crystal_size_min 0.05
_refine_diff_density_max 1.560
_refine_diff_density_min -1.080
_refine_diff_density_rms 0.097
_refine_ls_extinction_method none
_refine_ls_goodness_of_fit_ref 1.106
_refine_ls_hydrogen_treatment constr
_refine_ls_matrix_type full
_refine_ls_number_parameters 1508
_refine_ls_number_reflns 21236
_refine_ls_number_restraints 207
_refine_ls_restrained_S_all 1.103
_refine_ls_R_factor_all 0.0583
_refine_ls_R_factor_gt 0.0543
_refine_ls_shift/su_max 0.002
_refine_ls_shift/su_mean 0.000
_refine_ls_structure_factor_coef Fsqd
_refine_ls_weighting_details 'w=1/[\s^2^(Fo^2^)+(0.0232P)^2^+26.0026P] where P=(Fo^2^+2Fc^2^)/3'
_refine_ls_weighting_scheme calc
_refine_ls_wR_factor_gt 0.1263
_refine_ls_wR_factor_ref 0.1291
_reflns_Friedel_coverage 0.000
_reflns_number_gt 19689
_reflns_number_total 21236
_reflns_threshold_expression 'I > 2\s(I)'
_cod_data_source_file c3dt53175a2.cif
_cod_data_source_block 2
_cod_database_code 7029545
_shelx_space_group_comment
;
The symmetry employed for this shelxl refinement is uniquely defined
by the following loop, which should always be used as a source of
symmetry information in preference to the above space-group names.
They are only intended as comments.
;
_shelxl_version_number 2013-4

loop_
_space_group_symop_operation_xyz
'x, y, z'
'-x, -y, -z'

loop_
_atom_site_label
_atom_site_type_symbol
_atom_site_fract_x
_atom_site_fract_y
_atom_site_fract_z
_atom_site_U_iso_or_equiv
_atom_site_adp_type
_atom_site_occupancy
_atom_site_site_symmetry_order
_atom_site_calc_flag
_atom_site_refinement_flags_posn
_atom_site_refinement_flags_adp
_atom_site_refinement_flags_occupancy
_atom_site_disorder_assembly
_atom_site_disorder_group
Ag1 Ag 0.22161(2) 0.01673(2) 0.78028(2) 0.01944(7) Uani 1 1 d . . . . .
P1 P 0.27577(7) -0.07757(5) 0.85517(5) 0.0201(2) Uani 1 1 d . . . . .
C1 C 0.3898(3) -0.1150(2) 0.8360(2) 0.0222(8) Uani 1 1 d . . . . .
Ag2 Ag 0.76551(2) -0.50113(2) 0.72138(2) 0.01995(7) Uani 1 1 d . . . . .
P2 P 0.05058(7) 0.04862(5) 0.79348(5) 0.0213(2) Uani 1 1 d . . . . .
C2 C 0.4796(4) -0.0825(2) 0.8549(3) 0.0372(11) Uani 1 1 d . . . . .
H2A H 0.4816 -0.0425 0.8803 0.045 Uiso 1 1 calc R U . . .
P3 P 0.34368(7) 0.11179(5) 0.77155(5) 0.0200(2) Uani 1 1 d . . . . .
C3 C 0.5654(4) -0.1082(3) 0.8367(3) 0.0427(13) Uani 1 1 d . . . . .
H3A H 0.6261 -0.0864 0.8508 0.051 Uiso 1 1 calc R U . . .
P4 P 0.64822(7) -0.59977(5) 0.74023(5) 0.0206(2) Uani 1 1 d . . . . .
C4 C 0.5639(3) -0.1652(2) 0.7985(2) 0.0330(10) Uani 1 1 d . . . . .
H4A H 0.6232 -0.1824 0.7860 0.040 Uiso 1 1 calc R U . . .
P5 P 0.94051(7) -0.52989(5) 0.71654(5) 0.0214(2) Uani 1 1 d . . . . .
C5 C 0.4760(3) -0.1968(2) 0.7785(2) 0.0333(10) Uani 1 1 d . . . . .
H5A H 0.4746 -0.2357 0.7515 0.040 Uiso 1 1 calc R U . . .
P6 P 0.70541(8) -0.41910(5) 0.63198(5) 0.0226(2) Uani 1 1 d . . . . .
C6 C 0.3892(3) -0.1725(2) 0.7974(2) 0.0291(9) Uani 1 1 d . . . . .
H6A H 0.3290 -0.1952 0.7839 0.035 Uiso 1 1 calc R U . . .
C7 C 0.1886(3) -0.1494(2) 0.8493(2) 0.0225(8) Uani 1 1 d . . . . .
C8 C 0.1328(3) -0.1591(2) 0.7907(2) 0.0333(10) Uani 1 1 d . . . . .
H8A H 0.1374 -0.1277 0.7564 0.040 Uiso 1 1 calc R U . . .
C9 C 0.0698(4) -0.2150(3) 0.7820(3) 0.0414(12) Uani 1 1 d . . . . .
H9A H 0.0337 -0.2225 0.7410 0.050 Uiso 1 1 calc R U . . .
C10 C 0.0589(3) -0.2599(2) 0.8320(3) 0.0371(11) Uani 1 1 d . . . . .
H10A H 0.0150 -0.2977 0.8257 0.044 Uiso 1 1 calc R U . . .
C11 C 0.1123(3) -0.2492(2) 0.8910(3) 0.0340(11) Uani 1 1 d . . . . .
H11A H 0.1039 -0.2791 0.9260 0.041 Uiso 1 1 calc R U . . .
C12 C 0.1786(3) -0.1950(2) 0.8998(2) 0.0280(9) Uani 1 1 d . . . . .
H12A H 0.2171 -0.1890 0.9402 0.034 Uiso 1 1 calc R U . . .
O12B O 0.7163(2) -0.43658(19) 0.80669(17) 0.0413(9) Uani 1 1 d . . . . .
O12A O 0.8698(3) -0.4083(2) 0.8370(2) 0.0572(11) Uani 1 1 d . . . . .
C13 C 0.2937(3) -0.0607(2) 0.9430(2) 0.0228(8) Uani 1 1 d . . . . .
C14 C 0.3527(3) -0.0982(2) 0.9866(2) 0.0288(9) Uani 1 1 d . . . . .
H14A H 0.3902 -0.1329 0.9706 0.035 Uiso 1 1 calc R U . . .
C15 C 0.3570(4) -0.0853(2) 1.0529(2) 0.0351(11) Uani 1 1 d . . . . .
H15A H 0.3972 -0.1112 1.0821 0.042 Uiso 1 1 calc R U . . .
C16 C 0.3032(4) -0.0349(2) 1.0771(2) 0.0340(10) Uani 1 1 d . . . . .
H16A H 0.3056 -0.0269 1.1228 0.041 Uiso 1 1 calc R U . . .
C17 C 0.2460(4) 0.0036(2) 1.0344(2) 0.0341(10) Uani 1 1 d . . . . .
H17A H 0.2098 0.0387 1.0507 0.041 Uiso 1 1 calc R U . . .
C18 C 0.2413(3) -0.0091(2) 0.9678(2) 0.0260(9) Uani 1 1 d . . . . .
H18A H 0.2020 0.0176 0.9387 0.031 Uiso 1 1 calc R U . . .
C19 C -0.0375(3) -0.0204(2) 0.8039(2) 0.0232(8) Uani 1 1 d . . . . .
C20 C -0.0235(3) -0.0599(2) 0.8597(2) 0.0270(9) Uani 1 1 d . . . . .
H20A H 0.0311 -0.0507 0.8903 0.032 Uiso 1 1 calc R U . . .
C21 C -0.0889(3) -0.1127(2) 0.8706(2) 0.0309(10) Uani 1 1 d . . . . .
H21A H -0.0791 -0.1392 0.9087 0.037 Uiso 1 1 calc R U . . .
C22 C -0.1681(3) -0.1265(2) 0.8259(3) 0.0336(10) Uani 1 1 d . . . . .
H22A H -0.2133 -0.1621 0.8335 0.040 Uiso 1 1 calc R U . . .
C23 C -0.1814(4) -0.0883(2) 0.7703(2) 0.0360(11) Uani 1 1 d . . . . .
H23A H -0.2357 -0.0979 0.7395 0.043 Uiso 1 1 calc R U . . .
C24 C -0.1157(3) -0.0358(2) 0.7589(2) 0.0289(9) Uani 1 1 d . . . . .
H24A H -0.1246 -0.0105 0.7200 0.035 Uiso 1 1 calc R U . . .
C25 C 0.0405(3) 0.0999(2) 0.8664(2) 0.0242(9) Uani 1 1 d . . . . .
C25A C 0.7595(3) -0.3645(4) 0.9012(3) 0.023(3) Uani 0.416(14) 1 d D U P A 1
H25A H 0.8036 -0.3737 0.9412 0.028 Uiso 0.416(14) 1 calc R U P A 1
C25B C 0.7381(5) -0.3446(3) 0.8741(4) 0.044(3) Uani 0.584(14) 1 d D . P A 2
H25B H 0.7083 -0.3181 0.8368 0.052 Uiso 0.584(14) 1 calc R U P A 2
C26A C 0.7693(9) -0.2939(5) 0.8748(6) 0.038(4) Uani 0.416(14) 1 d D . P A 1
H26D H 0.7225 -0.2653 0.8940 0.058 Uiso 0.416(14) 1 calc R U P A 1
H26E H 0.7557 -0.2950 0.8272 0.058 Uiso 0.416(14) 1 calc R U P A 1
H26F H 0.8359 -0.2759 0.8860 0.058 Uiso 0.416(14) 1 calc R U P A 1
C26B C 0.8059(6) -0.2939(4) 0.9122(5) 0.050(4) Uani 0.584(14) 1 d D . P A 2
H26A H 0.8721 -0.2968 0.8981 0.076 Uiso 0.584(14) 1 calc R U P A 2
H26B H 0.8070 -0.3035 0.9589 0.076 Uiso 0.584(14) 1 calc R U P A 2
H26C H 0.7824 -0.2486 0.9040 0.076 Uiso 0.584(14) 1 calc R U P A 2
C26 C -0.0416(3) 0.0977(2) 0.9024(2) 0.0294(9) Uani 1 1 d . . . . .
H26G H -0.0937 0.0663 0.8908 0.035 Uiso 1 1 calc R U . . .
C27 C -0.0475(4) 0.1411(2) 0.9547(2) 0.0352(11) Uani 1 1 d . . . . .
H27A H -0.1032 0.1388 0.9790 0.042 Uiso 1 1 calc R U . . .
C28 C 0.0278(4) 0.1880(2) 0.9718(2) 0.0346(11) Uani 1 1 d . . . . .
H28A H 0.0228 0.2187 1.0067 0.042 Uiso 1 1 calc R U . . .
C29 C 0.1104(4) 0.1892(2) 0.9372(2) 0.0335(10) Uani 1 1 d . . . . .
H29A H 0.1629 0.2202 0.9491 0.040 Uiso 1 1 calc R U . . .
C30 C 0.1162(3) 0.1454(2) 0.8855(2) 0.0279(9) Uani 1 1 d . . . . .
H30A H 0.1734 0.1465 0.8626 0.034 Uiso 1 1 calc R U . . .
C31 C -0.0120(3) 0.0980(2) 0.7290(2) 0.0258(9) Uani 1 1 d . . . . .
C32 C -0.0713(3) 0.1513(2) 0.7421(3) 0.0345(10) Uani 1 1 d . . . . .
H32A H -0.0779 0.1651 0.7857 0.041 Uiso 1 1 calc R U . . .
C33 C -0.1203(4) 0.1837(3) 0.6899(3) 0.0464(13) Uani 1 1 d . . . . .
H33A H -0.1606 0.2199 0.6982 0.056 Uiso 1 1 calc R U . . .
C34 C -0.1111(4) 0.1640(3) 0.6262(3) 0.0452(13) Uani 1 1 d . . . . .
H34A H -0.1463 0.1859 0.5912 0.054 Uiso 1 1 calc R U . . .
C35 C -0.0508(4) 0.1123(3) 0.6133(3) 0.0410(12) Uani 1 1 d . . . . .
H35A H -0.0433 0.0995 0.5695 0.049 Uiso 1 1 calc R U . . .
C36 C -0.0010(3) 0.0792(2) 0.6650(2) 0.0341(10) Uani 1 1 d . . . . .
H36A H 0.0405 0.0437 0.6564 0.041 Uiso 1 1 calc R U . . .
C37 C 0.3655(3) 0.1621(2) 0.8462(2) 0.0247(9) Uani 1 1 d . . . . .
C38 C 0.3824(3) 0.1286(2) 0.9051(2) 0.0274(9) Uani 1 1 d . . . . .
H38A H 0.3826 0.0811 0.9053 0.033 Uiso 1 1 calc R U . . .
C39 C 0.3991(3) 0.1640(3) 0.9636(2) 0.0330(10) Uani 1 1 d . . . . .
H39A H 0.4110 0.1405 1.0034 0.040 Uiso 1 1 calc R U . . .
C40 C 0.3984(3) 0.2335(3) 0.9643(2) 0.0348(11) Uani 1 1 d . . . . .
H40A H 0.4102 0.2577 1.0043 0.042 Uiso 1 1 calc R U . . .
C41 C 0.3805(4) 0.2674(2) 0.9060(2) 0.0365(11) Uani 1 1 d . . . . .
H41A H 0.3789 0.3149 0.9061 0.044 Uiso 1 1 calc R U . . .
C42 C 0.3648(3) 0.2322(2) 0.8474(2) 0.0278(9) Uani 1 1 d . . . . .
H42A H 0.3535 0.2560 0.8077 0.033 Uiso 1 1 calc R U . . .
C43 C 0.3092(3) 0.1736(2) 0.7096(2) 0.0225(8) Uani 1 1 d . . . . .
C44 C 0.2120(3) 0.1940(2) 0.7043(2) 0.0276(9) Uani 1 1 d . . . . .
H44A H 0.1669 0.1755 0.7325 0.033 Uiso 1 1 calc R U . . .
C45 C 0.1814(4) 0.2410(2) 0.6582(2) 0.0327(10) Uani 1 1 d . . . . .
H45A H 0.1159 0.2550 0.6554 0.039 Uiso 1 1 calc R U . . .
C46 C 0.2461(4) 0.2675(2) 0.6162(2) 0.0363(11) Uani 1 1 d . . . . .
H46A H 0.2249 0.2996 0.5846 0.044 Uiso 1 1 calc R U . . .
C47 C 0.3423(4) 0.2470(2) 0.6204(2) 0.0350(11) Uani 1 1 d . . . . .
H47A H 0.3867 0.2650 0.5915 0.042 Uiso 1 1 calc R U . . .
C48 C 0.3734(3) 0.2003(2) 0.6666(2) 0.0254(9) Uani 1 1 d . . . . .
H48A H 0.4390 0.1863 0.6690 0.030 Uiso 1 1 calc R U . . .
C49 C 0.4671(3) 0.0903(2) 0.7551(2) 0.0253(9) Uani 1 1 d . . . . .
C50 C 0.5488(3) 0.1309(2) 0.7760(2) 0.0292(9) Uani 1 1 d . . . . .
H50A H 0.5410 0.1703 0.8010 0.035 Uiso 1 1 calc R U . . .
C51 C 0.6413(3) 0.1139(3) 0.7605(3) 0.0432(13) Uani 1 1 d . . . . .
H51A H 0.6968 0.1416 0.7748 0.052 Uiso 1 1 calc R U . . .
C52 C 0.6523(4) 0.0564(3) 0.7239(3) 0.0543(17) Uani 1 1 d . . . . .
H52A H 0.7152 0.0451 0.7123 0.065 Uiso 1 1 calc R U . . .
C53 C 0.5724(4) 0.0161(3) 0.7046(3) 0.0546(16) Uani 1 1 d . . . . .
H53A H 0.5809 -0.0237 0.6805 0.066 Uiso 1 1 calc R U . . .
C54 C 0.4790(4) 0.0321(2) 0.7193(3) 0.0376(11) Uani 1 1 d . . . . .
H54A H 0.4241 0.0039 0.7052 0.045 Uiso 1 1 calc R U . . .
O55 O 0.2586(2) -0.04884(17) 0.68957(15) 0.0337(7) Uani 1 1 d . . . . .
C55 C 0.1917(4) -0.0746(2) 0.6511(2) 0.0335(10) Uani 1 1 d D . . . .
O56 O 0.1030(3) -0.06108(19) 0.65000(18) 0.0420(8) Uani 1 1 d . . . . .
C56A C 0.2043(3) -0.1114(4) 0.5876(3) 0.039(2) Uani 0.559(5) 1 d D U P B 1
H56A H 0.1571 -0.0996 0.5500 0.047 Uiso 0.559(5) 1 calc R U P B 1
C56B C 0.2298(5) -0.1341(2) 0.6157(4) 0.035(2) Uani 0.441(5) 1 d D U P B 2
H56B H 0.2653 -0.1595 0.6517 0.041 Uiso 0.441(5) 1 calc R U P B 2
C57A C 0.1954(11) -0.1833(4) 0.6109(7) 0.047(3) Uani 0.441(5) 1 d D U P B 1
H57D H 0.1574 -0.1849 0.6491 0.071 Uiso 0.441(5) 1 calc R U P B 1
H57E H 0.2607 -0.2000 0.6226 0.071 Uiso 0.441(5) 1 calc R U P B 1
H57F H 0.1622 -0.2113 0.5759 0.071 Uiso 0.441(5) 1 calc R U P B 1
C57B C 0.1507(7) -0.1843(4) 0.5886(5) 0.045(2) Uani 0.559(5) 1 d D U P B 2
H57A H 0.1720 -0.2064 0.5498 0.067 Uiso 0.559(5) 1 calc R U P B 2
H57B H 0.0904 -0.1608 0.5766 0.067 Uiso 0.559(5) 1 calc R U P B 2
H57C H 0.1386 -0.2179 0.6217 0.067 Uiso 0.559(5) 1 calc R U P B 2
C58 C 0.3102(3) -0.1146(3) 0.5722(2) 0.0500(14) Uani 1 1 d D U . . .
C59A C 0.4021(3) -0.1254(7) 0.6019(4) 0.028(3) Uani 0.559(5) 1 d D U P B 1
H59A H 0.4043 -0.1408 0.6456 0.034 Uiso 0.559(5) 1 calc R U P B 1
C60A C 0.4911(4) -0.1165(4) 0.5761(3) 0.0315(19) Uani 0.559(5) 1 d D U P B 1
C61A C 0.4956(4) -0.0935(4) 0.5132(3) 0.0278(17) Uani 0.559(5) 1 d D U P B 1
C59B C 0.4037(5) -0.1319(13) 0.5938(7) 0.074(10) Uani 0.441(5) 1 d D U P B 2
H59B H 0.4180 -0.1515 0.6354 0.089 Uiso 0.441(5) 1 calc R U P B 2
C60B C 0.4756(6) -0.1192(6) 0.5520(4) 0.036(3) Uani 0.441(5) 1 d D U P B 2
C61B C 0.4488(5) -0.0927(5) 0.4915(4) 0.031(2) Uani 0.441(5) 1 d D U P B 2
C62A C 0.4077(4) -0.0787(4) 0.4797(3) 0.036(2) Uani 0.559(5) 1 d D U P B 1
H62A H 0.4050 -0.0627 0.4362 0.043 Uiso 0.559(5) 1 calc R U P B 1
C62B C 0.3512(5) -0.0818(5) 0.4750(5) 0.034(2) Uani 0.441(5) 1 d D U P B 2
H62B H 0.3362 -0.0609 0.4342 0.041 Uiso 0.441(5) 1 calc R U P B 2
C63A C 0.3238(6) -0.0878(5) 0.5116(3) 0.045(2) Uani 0.559(5) 1 d D U P B 1
H63A H 0.2660 -0.0733 0.4881 0.054 Uiso 0.559(5) 1 calc R U P B 1
C63B C 0.2726(6) -0.0977(6) 0.5103(3) 0.041(3) Uani 0.441(5) 1 d D U P B 2
H63B H 0.2055 -0.0970 0.4950 0.049 Uiso 0.441(5) 1 calc R U P B 2
C64A C 0.5769(4) -0.1311(4) 0.6123(4) 0.038(2) Uani 0.559(5) 1 d D U P B 1
H64A H 0.5739 -0.1472 0.6556 0.046 Uiso 0.559(5) 1 calc R U P B 1
C64B C 0.5733(6) -0.1319(6) 0.5657(5) 0.046(3) Uani 0.441(5) 1 d D U P B 2
H64B H 0.5928 -0.1515 0.6066 0.055 Uiso 0.441(5) 1 calc R U P B 2
C65A C 0.6669(5) -0.1233(4) 0.5877(3) 0.038(2) Uani 0.559(5) 1 d D U P B 1
H65A H 0.7249 -0.1337 0.6135 0.045 Uiso 0.559(5) 1 calc R U P B 1
C66B C 0.6168(5) -0.0876(6) 0.4653(4) 0.040(3) Uani 0.441(5) 1 d D U P B 2
C67A C 0.5855(3) -0.0866(4) 0.4882(3) 0.034(2) Uani 0.559(5) 1 d D U P B 1
H67A H 0.5883 -0.0723 0.4444 0.041 Uiso 0.559(5) 1 calc R U P B 1
C67B C 0.5189(5) -0.0775(5) 0.4491(4) 0.035(3) Uani 0.441(5) 1 d D U P B 2
H67B H 0.4992 -0.0595 0.4076 0.043 Uiso 0.441(5) 1 calc R U P B 2
C69A C 0.7789(8) -0.0747(11) 0.4411(4) 0.038(6) Uani 0.559(5) 1 d D U P B 1
H69A H 0.7524 -0.1103 0.4110 0.057 Uiso 0.559(5) 1 calc R U P B 1
H69B H 0.8491 -0.0680 0.4370 0.057 Uiso 0.559(5) 1 calc R U P B 1
H69C H 0.7457 -0.0330 0.4305 0.057 Uiso 0.559(5) 1 calc R U P B 1
O68A O 0.7642(4) -0.0928(3) 0.5043(3) 0.0358(15) Uani 0.559(5) 1 d D U P B 1
C66A C 0.6714(3) -0.1000(4) 0.5249(3) 0.0291(19) Uani 0.559(5) 1 d D U P B 1
O68B O 0.6806(6) -0.0708(4) 0.4192(4) 0.048(2) Uani 0.441(5) 1 d D U P B 2
C65B C 0.6445(8) -0.1179(6) 0.5238(4) 0.043(3) Uani 0.441(5) 1 d D U P B 2
H65B H 0.7106 -0.1288 0.5349 0.052 Uiso 0.441(5) 1 calc R U P B 2
C69B C 0.7795(7) -0.0772(17) 0.4350(11) 0.055(11) Uani 0.441(5) 1 d D U P B 2
H69D H 0.8006 -0.0488 0.4729 0.083 Uiso 0.441(5) 1 calc R U P B 2
H69E H 0.8155 -0.0633 0.3979 0.083 Uiso 0.441(5) 1 calc R U P B 2
H69F H 0.7927 -0.1241 0.4453 0.083 Uiso 0.441(5) 1 calc R U P B 2
C70 C 0.6302(3) -0.6552(2) 0.6689(2) 0.0233(8) Uani 1 1 d . . . . .
C71 C 0.6183(3) -0.6258(2) 0.6072(2) 0.0293(9) Uani 1 1 d . . . . .
H71A H 0.6168 -0.5784 0.6037 0.035 Uiso 1 1 calc R U . . .
C72 C 0.6085(3) -0.6651(2) 0.5513(2) 0.0329(10) Uani 1 1 d . . . . .
H72A H 0.6002 -0.6446 0.5097 0.039 Uiso 1 1 calc R U . . .
C73 C 0.6108(3) -0.7344(2) 0.5555(2) 0.0325(10) Uani 1 1 d . . . . .
H73A H 0.6045 -0.7611 0.5169 0.039 Uiso 1 1 calc R U . . .
C74 C 0.6222(3) -0.7643(2) 0.6160(2) 0.0298(10) Uani 1 1 d . . . . .
H74A H 0.6234 -0.8117 0.6190 0.036 Uiso 1 1 calc R U . . .
C75 C 0.6318(3) -0.7250(2) 0.6727(2) 0.0263(9) Uani 1 1 d . . . . .
H75A H 0.6396 -0.7459 0.7141 0.032 Uiso 1 1 calc R U . . .
C76 C 0.5243(3) -0.5835(2) 0.7606(2) 0.0213(8) Uani 1 1 d . . . . .
C77 C 0.4418(3) -0.6189(2) 0.7312(2) 0.0257(9) Uani 1 1 d . . . . .
H77A H 0.4489 -0.6511 0.6980 0.031 Uiso 1 1 calc R U . . .
C78 C 0.3492(3) -0.6065(2) 0.7509(2) 0.0311(10) Uani 1 1 d . . . . .
H78A H 0.2935 -0.6303 0.7308 0.037 Uiso 1 1 calc R U . . .
C79 C 0.3382(3) -0.5598(2) 0.7992(2) 0.0319(10) Uani 1 1 d . . . . .
H79A H 0.2752 -0.5525 0.8132 0.038 Uiso 1 1 calc R U . . .
C80 C 0.4192(3) -0.5237(2) 0.8275(2) 0.0314(10) Uani 1 1 d . . . . .
H80A H 0.4113 -0.4910 0.8601 0.038 Uiso 1 1 calc R U . . .
C81 C 0.5126(3) -0.5352(2) 0.8082(2) 0.0268(9) Uani 1 1 d . . . . .
H81A H 0.5677 -0.5102 0.8275 0.032 Uiso 1 1 calc R U . . .
C82 C 0.6896(3) -0.6569(2) 0.8057(2) 0.0234(8) Uani 1 1 d . . . . .
C83 C 0.6280(3) -0.6842(2) 0.8493(2) 0.0282(9) Uani 1 1 d . . . . .
H83A H 0.5607 -0.6742 0.8453 0.034 Uiso 1 1 calc R U . . .
C84 C 0.6642(4) -0.7263(2) 0.8990(2) 0.0365(11) Uani 1 1 d . . . . .
H84A H 0.6218 -0.7443 0.9291 0.044 Uiso 1 1 calc R U . . .
C85 C 0.7618(4) -0.7417(3) 0.9043(2) 0.0373(11) Uani 1 1 d . . . . .
H85A H 0.7861 -0.7708 0.9378 0.045 Uiso 1 1 calc R U . . .
C86 C 0.8245(4) -0.7148(2) 0.8611(2) 0.0349(11) Uani 1 1 d . . . . .
H86A H 0.8917 -0.7252 0.8652 0.042 Uiso 1 1 calc R U . . .
C87 C 0.7883(3) -0.6721(2) 0.8113(2) 0.0269(9) Uani 1 1 d . . . . .
H87A H 0.8309 -0.6537 0.7815 0.032 Uiso 1 1 calc R U . . .
C88 C 1.0048(3) -0.5751(2) 0.7834(2) 0.0250(9) Uani 1 1 d . . . . .
C89 C 1.0021(3) -0.5492(2) 0.8464(2) 0.0319(10) Uani 1 1 d . . . . .
H89A H 0.9657 -0.5106 0.8534 0.038 Uiso 1 1 calc R U . . .
C90 C 1.0525(3) -0.5798(3) 0.8986(2) 0.0345(10) Uani 1 1 d . . . . .
H90A H 1.0512 -0.5619 0.9414 0.041 Uiso 1 1 calc R U . . .
C91 C 1.1049(4) -0.6364(3) 0.8887(3) 0.0389(11) Uani 1 1 d . . . . .
H91A H 1.1396 -0.6572 0.9246 0.047 Uiso 1 1 calc R U . . .
C92 C 1.1067(4) -0.6628(3) 0.8267(3) 0.0397(12) Uani 1 1 d . . . . .
H92A H 1.1421 -0.7019 0.8201 0.048 Uiso 1 1 calc R U . . .
C93 C 1.0572(3) -0.6323(2) 0.7740(2) 0.0317(10) Uani 1 1 d . . . . .
H93A H 1.0591 -0.6504 0.7314 0.038 Uiso 1 1 calc R U . . .
C94 C 1.0233(3) -0.4579(2) 0.7064(2) 0.0238(8) Uani 1 1 d . . . . .
C95 C 1.1117(3) -0.4461(3) 0.7433(2) 0.0336(10) Uani 1 1 d . . . . .
H95A H 1.1328 -0.4770 0.7761 0.040 Uiso 1 1 calc R U . . .
C96 C 1.1696(3) -0.3895(3) 0.7325(2) 0.0374(11) Uani 1 1 d . . . . .
H96A H 1.2308 -0.3825 0.7572 0.045 Uiso 1 1 calc R U . . .
C97 C 1.1392(3) -0.3436(2) 0.6866(3) 0.0361(11) Uani 1 1 d . . . . .
H97A H 1.1782 -0.3044 0.6804 0.043 Uiso 1 1 calc R U . . .
C98 C 1.0517(4) -0.3546(3) 0.6494(3) 0.0426(12) Uani 1 1 d . . . . .
H98A H 1.0309 -0.3233 0.6170 0.051 Uiso 1 1 calc R U . . .
C99 C 0.9944(3) -0.4114(2) 0.6593(3) 0.0350(11) Uani 1 1 d . . . . .
H99A H 0.9342 -0.4186 0.6334 0.042 Uiso 1 1 calc R U . . .
C100 C 0.9573(3) -0.5814(2) 0.6448(2) 0.0246(9) Uani 1 1 d . . . . .
C101 C 1.0396(4) -0.5750(3) 0.6097(2) 0.0367(11) Uani 1 1 d . . . . .
H10B H 1.0902 -0.5430 0.6229 0.044 Uiso 1 1 calc R U . . .
C102 C 1.0474(4) -0.6155(3) 0.5554(3) 0.0467(13) Uani 1 1 d . . . . .
H10C H 1.1037 -0.6112 0.5317 0.056 Uiso 1 1 calc R U . . .
C103 C 0.9738(5) -0.6623(3) 0.5355(3) 0.0463(13) Uani 1 1 d . . . . .
H10D H 0.9799 -0.6901 0.4986 0.056 Uiso 1 1 calc R U . . .
C104 C 0.8918(4) -0.6682(3) 0.5694(3) 0.0406(12) Uani 1 1 d . . . . .
H10E H 0.8409 -0.6998 0.5555 0.049 Uiso 1 1 calc R U . . .
C105 C 0.8832(3) -0.6283(2) 0.6239(2) 0.0307(10) Uani 1 1 d . . . . .
H10F H 0.8266 -0.6328 0.6472 0.037 Uiso 1 1 calc R U . . .
C106 C 0.7747(3) -0.3399(2) 0.6271(2) 0.0258(9) Uani 1 1 d . . . . .
C107 C 0.8003(4) -0.3062(3) 0.6860(2) 0.0385(11) Uani 1 1 d . . . . .
H10G H 0.7856 -0.3264 0.7259 0.046 Uiso 1 1 calc R U . . .
C108 C 0.8475(4) -0.2432(3) 0.6867(3) 0.0495(14) Uani 1 1 d . . . . .
H10H H 0.8626 -0.2200 0.7269 0.059 Uiso 1 1 calc R U . . .
C109 C 0.8722(5) -0.2144(3) 0.6297(3) 0.0518(15) Uani 1 1 d . . . . .
H10I H 0.9062 -0.1721 0.6305 0.062 Uiso 1 1 calc R U . . .
C110 C 0.8474(4) -0.2472(2) 0.5710(3) 0.0416(12) Uani 1 1 d . . . . .
H11B H 0.8638 -0.2269 0.5315 0.050 Uiso 1 1 calc R U . . .
C111 C 0.7985(3) -0.3096(2) 0.5690(2) 0.0307(10) Uani 1 1 d . . . . .
H11C H 0.7814 -0.3316 0.5283 0.037 Uiso 1 1 calc R U . . .
C112 C 0.6983(3) -0.4520(2) 0.5479(2) 0.0257(9) Uani 1 1 d . . . . .
C113 C 0.7712(3) -0.4947(2) 0.5336(2) 0.0313(10) Uani 1 1 d . . . . .
H11D H 0.8198 -0.5065 0.5668 0.038 Uiso 1 1 calc R U . . .
C114 C 0.7735(4) -0.5204(2) 0.4705(2) 0.0351(11) Uani 1 1 d . . . . .
H11E H 0.8236 -0.5496 0.4610 0.042 Uiso 1 1 calc R U . . .
C115 C 0.7042(4) -0.5036(3) 0.4224(3) 0.0448(13) Uani 1 1 d . . . . .
H11F H 0.7064 -0.5205 0.3793 0.054 Uiso 1 1 calc R U . . .
C116 C 0.6305(5) -0.4618(4) 0.4368(3) 0.0615(18) Uani 1 1 d . . . . .
H11G H 0.5818 -0.4504 0.4035 0.074 Uiso 1 1 calc R U . . .
C117 C 0.6274(4) -0.4362(3) 0.4997(3) 0.0504(15) Uani 1 1 d . . . . .
H11H H 0.5762 -0.4079 0.5093 0.061 Uiso 1 1 calc R U . . .
C118 C 0.5848(3) -0.3867(2) 0.6422(2) 0.0240(8) Uani 1 1 d . . . . .
C119 C 0.5509(4) -0.3291(2) 0.6119(2) 0.0329(10) Uani 1 1 d . . . . .
H11I H 0.5907 -0.3052 0.5836 0.039 Uiso 1 1 calc R U . . .
C120 C 0.4597(4) -0.3062(2) 0.6226(2) 0.0346(11) Uani 1 1 d . . . . .
H12B H 0.4363 -0.2674 0.6007 0.042 Uiso 1 1 calc R U . . .
C121 C 0.4025(3) -0.3397(2) 0.6650(2) 0.0342(10) Uani 1 1 d . . . . .
H12C H 0.3397 -0.3241 0.6721 0.041 Uiso 1 1 calc R U . . .
C122 C 0.4368(3) -0.3962(2) 0.6972(2) 0.0351(11) Uani 1 1 d . . . . .
H12D H 0.3982 -0.4188 0.7270 0.042 Uiso 1 1 calc R U . . .
C123 C 0.5275(3) -0.4193(2) 0.6856(2) 0.0289(9) Uani 1 1 d . . . . .
H12E H 0.5510 -0.4580 0.7076 0.035 Uiso 1 1 calc R U . . .
C124 C 0.7803(3) -0.4030(2) 0.84138(19) 0.0291(9) Uani 1 1 d D . . . .
C126 C 0.6512(3) -0.3653(3) 0.9115(3) 0.062(2) Uani 1 1 d D . . . .
C127 C 0.6489(4) -0.3980(3) 0.9726(3) 0.0558(19) Uani 1 1 d . . . . .
H12F H 0.7091 -0.4090 0.9956 0.067 Uiso 1 1 calc R U . . .
C128 C 0.5636(4) -0.4142(3) 0.9998(3) 0.0387(12) Uani 1 1 d . . . . .
H12G H 0.5655 -0.4363 1.0407 0.046 Uiso 1 1 calc R U . . .
C129 C 0.4731(3) -0.3982(2) 0.9674(2) 0.0269(9) Uani 1 1 d . . . . .
C130 C 0.4726(3) -0.3649(2) 0.9062(2) 0.0325(10) Uani 1 1 d . . . . .
C131 C 0.5631(4) -0.3503(3) 0.8801(3) 0.0501(15) Uani 1 1 d . . . . .
H13A H 0.5624 -0.3292 0.8388 0.060 Uiso 1 1 calc R U . . .
C132 C 0.3825(3) -0.4155(2) 0.9937(2) 0.0279(9) Uani 1 1 d . . . . .
H13B H 0.3825 -0.4370 1.0347 0.034 Uiso 1 1 calc R U . . .
C133 C 0.2966(3) -0.4010(2) 0.9599(2) 0.0318(10) Uani 1 1 d . . . . .
C134 C 0.2963(4) -0.3675(3) 0.8994(2) 0.0370(11) Uani 1 1 d . . . . .
H13C H 0.2360 -0.3575 0.8761 0.044 Uiso 1 1 calc R U . . .
C135 C 0.3815(4) -0.3497(3) 0.8745(3) 0.0406(12) Uani 1 1 d . . . . .
H13D H 0.3797 -0.3263 0.8343 0.049 Uiso 1 1 calc R U . . .
O136 O 0.2056(2) -0.4162(2) 0.97922(18) 0.0446(9) Uani 1 1 d . . . . .
C137 C 0.1999(4) -0.4470(3) 1.0417(3) 0.0518(15) Uani 1 1 d . . . . .
H13E H 0.1312 -0.4552 1.0497 0.078 Uiso 1 1 calc R U . . .
H13F H 0.2314 -0.4171 1.0758 0.078 Uiso 1 1 calc R U . . .
H13G H 0.2333 -0.4896 1.0424 0.078 Uiso 1 1 calc R U . . .
O138 O 0.9961(3) -0.3927(3) 0.9476(2) 0.0647(13) Uani 1 1 d . . . . .
H138 H 0.9505 -0.4008 0.9163 0.078 Uiso 1 1 d R U . . .
H137 H 1.0574 -0.4133 0.9610 0.078 Uiso 1 1 d R U . . .
O139 O -0.0229(3) -0.0575(3) 0.5400(2) 0.0696(13) Uani 1 1 d . . . . .
H139 H 0.0125 -0.0640 0.5758 0.084 Uiso 1 1 d R U . . .
H141 H -0.0642 -0.0404 0.5268 0.084 Uiso 1 1 d R U . . .

loop_
_atom_site_aniso_label
_atom_site_aniso_U_11
_atom_site_aniso_U_22
_atom_site_aniso_U_33
_atom_site_aniso_U_23
_atom_site_aniso_U_13
_atom_site_aniso_U_12
Ag1 0.01636(14) 0.01896(14) 0.02329(15) -0.00070(10) 0.00270(11) 0.00250(10)
P1 0.0187(5) 0.0196(5) 0.0221(5) 0.0002(4) 0.0014(4) 0.0031(4)
C1 0.023(2) 0.022(2) 0.023(2) 0.0024(16) 0.0047(16) 0.0016(16)
Ag2 0.01707(14) 0.01993(14) 0.02312(15) -0.00169(11) 0.00306(11) 0.00169(10)
P2 0.0153(5) 0.0221(5) 0.0268(5) 0.0010(4) 0.0022(4) 0.0033(4)
C2 0.029(2) 0.027(2) 0.056(3) -0.011(2) 0.004(2) 0.0002(19)
P3 0.0189(5) 0.0188(5) 0.0225(5) -0.0013(4) 0.0026(4) 0.0004(4)
C3 0.022(2) 0.036(3) 0.071(4) -0.009(3) 0.007(2) -0.003(2)
P4 0.0184(5) 0.0191(5) 0.0240(5) 0.0003(4) 0.0012(4) -0.0004(4)
C4 0.026(2) 0.032(2) 0.042(3) 0.001(2) 0.009(2) 0.0066(19)
P5 0.0167(5) 0.0222(5) 0.0259(5) 0.0012(4) 0.0043(4) 0.0027(4)
C5 0.030(2) 0.034(2) 0.036(3) -0.008(2) 0.003(2) 0.0081(19)
P6 0.0227(5) 0.0240(5) 0.0211(5) 0.0011(4) 0.0014(4) 0.0041(4)
C6 0.020(2) 0.035(2) 0.032(2) -0.0077(19) -0.0007(18) 0.0033(18)
C7 0.0166(19) 0.024(2) 0.028(2) -0.0037(16) 0.0047(16) 0.0035(15)
C8 0.032(2) 0.036(3) 0.033(2) -0.004(2) 0.007(2) -0.003(2)
C9 0.034(3) 0.046(3) 0.043(3) -0.018(2) 0.003(2) -0.012(2)
C10 0.028(2) 0.028(2) 0.057(3) -0.014(2) 0.017(2) -0.0083(19)
C11 0.029(2) 0.028(2) 0.047(3) -0.002(2) 0.019(2) -0.0013(19)
C12 0.026(2) 0.026(2) 0.033(2) -0.0001(18) 0.0045(18) 0.0010(17)
O12B 0.0262(17) 0.055(2) 0.043(2) -0.0270(17) 0.0053(15) -0.0003(15)
O12A 0.028(2) 0.068(3) 0.074(3) -0.016(2) -0.0073(19) 0.0086(18)
C13 0.021(2) 0.021(2) 0.026(2) 0.0002(16) -0.0003(16) -0.0008(16)
C14 0.030(2) 0.027(2) 0.028(2) -0.0024(18) -0.0018(18) 0.0044(18)
C15 0.037(3) 0.036(3) 0.030(2) 0.003(2) -0.005(2) -0.002(2)
C16 0.037(3) 0.041(3) 0.023(2) -0.0054(19) 0.0023(19) -0.010(2)
C17 0.034(2) 0.032(2) 0.038(3) -0.008(2) 0.010(2) -0.002(2)
C18 0.024(2) 0.024(2) 0.030(2) 0.0001(17) 0.0050(17) 0.0001(17)
C19 0.0172(19) 0.020(2) 0.033(2) -0.0008(16) 0.0056(17) 0.0057(15)
C20 0.021(2) 0.028(2) 0.033(2) 0.0005(18) 0.0052(17) 0.0024(17)
C21 0.028(2) 0.031(2) 0.035(2) 0.0035(19) 0.0082(19) -0.0002(18)
C22 0.026(2) 0.026(2) 0.049(3) -0.002(2) 0.008(2) -0.0034(18)
C23 0.029(2) 0.037(3) 0.040(3) 0.000(2) -0.006(2) -0.005(2)
C24 0.023(2) 0.029(2) 0.034(2) 0.0039(18) -0.0013(18) 0.0033(17)
C25 0.0174(19) 0.025(2) 0.030(2) 0.0041(17) -0.0022(16) 0.0091(16)
C25A 0.026(5) 0.035(5) 0.007(5) 0.000(4) -0.011(4) -0.001(4)
C25B 0.029(5) 0.062(8) 0.040(6) -0.033(5) 0.011(4) -0.025(5)
C26A 0.023(6) 0.067(10) 0.025(6) -0.024(6) -0.003(5) 0.014(6)
C26B 0.045(6) 0.024(5) 0.086(9) -0.031(5) 0.041(6) -0.019(4)
C26 0.020(2) 0.033(2) 0.036(2) -0.0003(19) 0.0039(18) 0.0064(18)
C27 0.030(2) 0.039(3) 0.039(3) 0.001(2) 0.010(2) 0.013(2)
C28 0.041(3) 0.032(2) 0.031(2) -0.0040(19) 0.001(2) 0.014(2)
C29 0.035(3) 0.026(2) 0.038(3) -0.0035(19) -0.004(2) 0.0036(19)
C30 0.022(2) 0.027(2) 0.035(2) 0.0004(18) 0.0028(18) 0.0032(17)
C31 0.0168(19) 0.026(2) 0.034(2) 0.0077(18) -0.0007(17) 0.0020(16)
C32 0.031(2) 0.031(2) 0.042(3) 0.003(2) -0.002(2) 0.0098(19)
C33 0.045(3) 0.036(3) 0.058(4) 0.010(2) -0.006(3) 0.019(2)
C34 0.046(3) 0.039(3) 0.049(3) 0.014(2) -0.010(3) 0.010(2)
C35 0.041(3) 0.048(3) 0.033(3) 0.007(2) -0.006(2) 0.009(2)
C36 0.029(2) 0.033(2) 0.041(3) 0.006(2) 0.004(2) 0.0065(19)
C37 0.020(2) 0.026(2) 0.029(2) -0.0036(17) 0.0037(17) 0.0012(16)
C38 0.025(2) 0.027(2) 0.029(2) -0.0014(18) -0.0004(18) 0.0000(17)
C39 0.032(2) 0.043(3) 0.024(2) 0.0009(19) 0.0010(18) 0.001(2)
C40 0.032(2) 0.043(3) 0.029(2) -0.015(2) 0.0016(19) -0.001(2)
C41 0.044(3) 0.027(2) 0.039(3) -0.010(2) 0.007(2) -0.004(2)
C42 0.034(2) 0.023(2) 0.026(2) -0.0017(17) 0.0001(18) -0.0027(18)
C43 0.022(2) 0.0187(19) 0.026(2) -0.0041(16) -0.0009(16) -0.0028(15)
C44 0.031(2) 0.027(2) 0.025(2) 0.0021(17) 0.0037(18) 0.0022(18)
C45 0.030(2) 0.031(2) 0.036(3) -0.0009(19) -0.0040(19) 0.0072(19)
C46 0.047(3) 0.030(2) 0.030(2) 0.0049(19) -0.005(2) 0.001(2)
C47 0.040(3) 0.036(3) 0.029(2) 0.005(2) 0.001(2) -0.005(2)
C48 0.025(2) 0.027(2) 0.023(2) 0.0018(17) -0.0009(17) -0.0025(17)
C49 0.024(2) 0.026(2) 0.027(2) 0.0082(17) 0.0046(17) 0.0046(17)
C50 0.022(2) 0.035(2) 0.030(2) 0.0113(19) -0.0019(18) -0.0020(18)
C51 0.020(2) 0.059(3) 0.050(3) 0.029(3) -0.001(2) 0.003(2)
C52 0.029(3) 0.052(3) 0.086(5) 0.029(3) 0.022(3) 0.020(3)
C53 0.046(3) 0.039(3) 0.083(5) 0.004(3) 0.027(3) 0.018(3)
C54 0.031(2) 0.030(2) 0.054(3) 0.001(2) 0.013(2) 0.006(2)
O55 0.0329(17) 0.0375(18) 0.0311(17) -0.0139(14) 0.0075(14) -0.0017(14)
C55 0.036(3) 0.036(3) 0.030(2) -0.004(2) 0.012(2) 0.000(2)
O56 0.037(2) 0.048(2) 0.041(2) 0.0024(16) -0.0035(16) 0.0116(16)
C56A 0.039(2) 0.039(2) 0.039(2) 0.0006(10) 0.0032(10) 0.0020(10)
C56B 0.034(3) 0.035(3) 0.035(3) -0.0017(10) 0.0027(10) 0.0013(10)
C57A 0.047(3) 0.048(3) 0.047(3) 0.0007(10) 0.0045(11) 0.0026(10)
C57B 0.045(2) 0.044(2) 0.045(2) -0.0007(10) 0.0041(10) 0.0014(10)
C58 0.0489(16) 0.0518(16) 0.0494(16) -0.0052(10) 0.0049(10) 0.0034(10)
C59A 0.028(3) 0.029(3) 0.028(3) 0.0004(10) 0.0030(10) 0.0005(10)
C60A 0.032(2) 0.031(2) 0.032(2) 0.0000(10) 0.0024(10) 0.0016(10)
C61A 0.0281(19) 0.0275(19) 0.0278(19) -0.0007(10) 0.0024(10) 0.0013(10)
C59B 0.074(10) 0.074(10) 0.074(10) 0.0006(10) 0.0061(13) 0.0022(11)
C60B 0.036(3) 0.035(3) 0.036(3) 0.0004(10) 0.0027(10) 0.0014(10)
C61B 0.030(2) 0.030(2) 0.031(2) -0.0005(10) 0.0029(10) 0.0017(10)
C62A 0.036(2) 0.036(2) 0.036(2) -0.0005(10) 0.0029(10) 0.0010(10)
C62B 0.034(3) 0.033(3) 0.034(3) 0.0006(10) 0.0010(10) 0.0011(10)
C63A 0.045(2) 0.045(2) 0.046(2) -0.0019(10) 0.0035(10) 0.0025(10)
C63B 0.041(3) 0.041(3) 0.041(3) -0.0004(10) 0.0028(10) 0.0018(10)
C64A 0.039(2) 0.038(2) 0.038(2) 0.0004(10) 0.0035(10) 0.0020(10)
C64B 0.046(3) 0.046(3) 0.046(3) 0.0004(10) 0.0039(10) 0.0018(10)
C65A 0.038(2) 0.038(2) 0.038(2) 0.0003(10) 0.0032(10) 0.0022(10)
C66B 0.040(3) 0.039(3) 0.040(3) -0.0001(10) 0.0041(10) 0.0009(10)
C67A 0.034(2) 0.034(2) 0.034(2) -0.0002(10) 0.0036(10) 0.0012(10)
C67B 0.036(3) 0.035(3) 0.035(3) 0.0002(10) 0.0029(10) 0.0012(10)
C69A 0.038(6) 0.039(6) 0.038(6) 0.0000(10) 0.0045(11) 0.0006(10)
O68A 0.0352(17) 0.0370(17) 0.0356(17) 0.0006(10) 0.0044(10) 0.0024(10)
C66A 0.029(2) 0.029(2) 0.030(2) -0.0007(10) 0.0026(10) 0.0017(10)
O68B 0.049(2) 0.048(2) 0.049(2) 0.0000(10) 0.0053(10) 0.0015(10)
C65B 0.043(3) 0.043(3) 0.044(3) -0.0001(10) 0.0035(11) 0.0020(10)
C69B 0.055(11) 0.056(11) 0.055(11) 0.0004(10) 0.0053(14) 0.0015(11)
C70 0.0167(19) 0.026(2) 0.028(2) -0.0006(17) 0.0045(16) 0.0018(16)
C71 0.031(2) 0.024(2) 0.033(2) 0.0004(18) 0.0001(19) -0.0015(18)
C72 0.035(3) 0.038(3) 0.025(2) 0.0015(19) -0.0013(19) -0.004(2)
C73 0.032(2) 0.038(3) 0.027(2) -0.0062(19) -0.0003(19) -0.002(2)
C74 0.032(2) 0.023(2) 0.034(2) -0.0045(18) 0.0024(19) 0.0002(18)
C75 0.026(2) 0.024(2) 0.029(2) 0.0004(17) 0.0025(17) -0.0008(17)
C76 0.021(2) 0.0207(19) 0.022(2) 0.0052(15) 0.0000(16) 0.0027(15)
C77 0.022(2) 0.025(2) 0.029(2) -0.0007(17) 0.0001(17) 0.0014(17)
C78 0.021(2) 0.035(2) 0.037(3) 0.005(2) -0.0009(18) 0.0000(18)
C79 0.025(2) 0.034(2) 0.038(3) 0.006(2) 0.0080(19) 0.0059(19)
C80 0.031(2) 0.033(2) 0.032(2) -0.0012(19) 0.0098(19) 0.0041(19)
C81 0.025(2) 0.030(2) 0.025(2) 0.0001(17) 0.0028(17) -0.0019(17)
C82 0.025(2) 0.0188(19) 0.026(2) -0.0035(16) -0.0002(17) -0.0026(16)
C83 0.023(2) 0.028(2) 0.033(2) 0.0051(18) 0.0006(18) -0.0016(17)
C84 0.040(3) 0.035(3) 0.035(3) 0.013(2) 0.004(2) 0.003(2)
C85 0.040(3) 0.037(3) 0.035(3) 0.011(2) -0.002(2) 0.006(2)
C86 0.028(2) 0.035(3) 0.042(3) 0.004(2) -0.005(2) 0.0076(19)
C87 0.025(2) 0.028(2) 0.027(2) 0.0025(17) -0.0005(17) -0.0027(17)
C88 0.0180(19) 0.025(2) 0.033(2) 0.0044(17) 0.0059(17) 0.0010(16)
C89 0.029(2) 0.034(2) 0.034(2) 0.0012(19) 0.0079(19) 0.0050(19)
C90 0.032(2) 0.045(3) 0.026(2) 0.007(2) -0.0030(19) 0.003(2)
C91 0.035(3) 0.039(3) 0.042(3) 0.014(2) -0.001(2) 0.005(2)
C92 0.038(3) 0.033(3) 0.049(3) 0.007(2) 0.000(2) 0.011(2)
C93 0.029(2) 0.029(2) 0.038(3) 0.0016(19) 0.0021(19) 0.0090(19)
C94 0.0170(19) 0.023(2) 0.032(2) -0.0014(17) 0.0058(17) 0.0028(16)
C95 0.023(2) 0.042(3) 0.036(3) 0.011(2) -0.0013(19) 0.0007(19)
C96 0.023(2) 0.048(3) 0.040(3) 0.001(2) -0.002(2) -0.008(2)
C97 0.026(2) 0.032(2) 0.051(3) 0.003(2) 0.011(2) -0.0056(19)
C98 0.031(3) 0.039(3) 0.057(3) 0.019(2) 0.002(2) -0.001(2)
C99 0.019(2) 0.037(3) 0.048(3) 0.011(2) -0.003(2) -0.0025(19)
C100 0.024(2) 0.024(2) 0.027(2) 0.0001(16) 0.0023(17) 0.0070(16)
C101 0.036(3) 0.037(3) 0.040(3) -0.002(2) 0.014(2) 0.006(2)
C102 0.054(3) 0.044(3) 0.047(3) -0.002(2) 0.026(3) 0.009(3)
C103 0.068(4) 0.037(3) 0.037(3) -0.008(2) 0.017(3) 0.012(3)
C104 0.048(3) 0.030(3) 0.043(3) -0.007(2) 0.003(2) 0.002(2)
C105 0.029(2) 0.029(2) 0.035(2) -0.0006(19) 0.0056(19) 0.0038(18)
C106 0.025(2) 0.025(2) 0.028(2) 0.0000(17) 0.0057(17) 0.0040(17)
C107 0.045(3) 0.038(3) 0.033(3) -0.007(2) 0.008(2) -0.007(2)
C108 0.055(3) 0.039(3) 0.054(3) -0.020(3) 0.014(3) -0.020(3)
C109 0.056(4) 0.030(3) 0.071(4) -0.007(3) 0.018(3) -0.011(2)
C110 0.042(3) 0.030(3) 0.054(3) 0.008(2) 0.017(2) 0.001(2)
C111 0.036(2) 0.024(2) 0.033(2) 0.0005(18) 0.009(2) 0.0046(19)
C112 0.028(2) 0.024(2) 0.025(2) -0.0021(17) 0.0008(17) 0.0000(17)
C113 0.029(2) 0.029(2) 0.036(2) -0.0017(19) 0.0033(19) 0.0029(18)
C114 0.042(3) 0.030(2) 0.034(3) -0.0073(19) 0.007(2) 0.005(2)
C115 0.048(3) 0.050(3) 0.037(3) -0.015(2) 0.007(2) -0.003(3)
C116 0.055(4) 0.089(5) 0.040(3) -0.023(3) -0.010(3) 0.022(3)
C117 0.050(3) 0.067(4) 0.035(3) -0.012(3) -0.007(2) 0.028(3)
C118 0.023(2) 0.025(2) 0.024(2) -0.0003(16) 0.0009(16) 0.0045(16)
C119 0.034(2) 0.038(3) 0.029(2) 0.0070(19) 0.0076(19) 0.011(2)
C120 0.036(3) 0.036(3) 0.033(2) 0.002(2) 0.005(2) 0.014(2)
C121 0.024(2) 0.039(3) 0.040(3) -0.005(2) 0.0006(19) 0.0095(19)
C122 0.028(2) 0.037(3) 0.042(3) 0.005(2) 0.011(2) -0.002(2)
C123 0.027(2) 0.027(2) 0.032(2) 0.0034(18) -0.0009(18) 0.0047(18)
C124 0.026(2) 0.041(3) 0.021(2) -0.0005(18) 0.0022(17) 0.0026(19)
C126 0.035(3) 0.081(5) 0.071(4) -0.061(4) 0.028(3) -0.025(3)
C127 0.019(2) 0.060(4) 0.087(5) -0.055(4) -0.002(3) 0.005(2)
C128 0.032(3) 0.035(3) 0.048(3) -0.020(2) -0.006(2) 0.007(2)
C129 0.023(2) 0.029(2) 0.028(2) -0.0132(18) 0.0029(17) 0.0040(17)
C130 0.031(2) 0.038(3) 0.028(2) -0.0112(19) 0.0009(19) -0.006(2)
C131 0.050(3) 0.062(4) 0.039(3) -0.029(3) 0.018(3) -0.027(3)
C132 0.028(2) 0.029(2) 0.027(2) -0.0053(18) 0.0036(18) 0.0042(18)
C133 0.024(2) 0.034(2) 0.039(3) -0.009(2) 0.0082(19) 0.0043(18)
C134 0.034(3) 0.038(3) 0.037(3) -0.002(2) -0.007(2) 0.006(2)
C135 0.049(3) 0.039(3) 0.032(3) 0.004(2) -0.003(2) -0.007(2)
O136 0.0226(17) 0.065(2) 0.048(2) -0.0061(18) 0.0108(15) 0.0005(16)
C137 0.041(3) 0.058(4) 0.060(4) -0.005(3) 0.030(3) -0.001(3)
O138 0.036(2) 0.102(4) 0.058(3) 0.008(3) 0.0064(19) 0.009(2)
O139 0.057(3) 0.087(3) 0.060(3) 0.009(2) -0.020(2) 0.000(2)

loop_
_atom_type_symbol
_atom_type_description
_atom_type_scat_dispersion_real
_atom_type_scat_dispersion_imag
_atom_type_scat_source
C C 0.0181 0.0091 'International Tables Vol C Tables 4.2.6.8 and 6.1.1.4'
H H 0.0000 0.0000 'International Tables Vol C Tables 4.2.6.8 and 6.1.1.4'
O O 0.0492 0.0322 'International Tables Vol C Tables 4.2.6.8 and 6.1.1.4'
P P 0.2955 0.4335 'International Tables Vol C Tables 4.2.6.8 and 6.1.1.4'
Ag Ag 0.1306 4.2820 'International Tables Vol C Tables 4.2.6.8 and 6.1.1.4'

loop_
_geom_angle_atom_site_label_1
_geom_angle_atom_site_label_2
_geom_angle_atom_site_label_3
_geom_angle
O55 Ag1 P2 120.78(8)
O55 Ag1 P3 99.34(8)
P2 Ag1 P3 116.03(3)
O55 Ag1 P1 89.24(9)
P2 Ag1 P1 112.47(3)
P3 Ag1 P1 115.87(3)
C13 P1 C1 104.04(19)
C13 P1 C7 103.26(19)
C1 P1 C7 102.71(18)
C13 P1 Ag1 118.48(14)
C1 P1 Ag1 114.31(13)
C7 P1 Ag1 112.27(14)
C6 C1 C2 118.4(4)
C6 C1 P1 121.2(3)
C2 C1 P1 120.1(3)
O12B Ag2 P5 121.18(9)
O12B Ag2 P4 94.49(9)
P5 Ag2 P4 115.44(3)
O12B Ag2 P6 94.46(10)
P5 Ag2 P6 113.18(3)
P4 Ag2 P6 115.43(3)
C19 P2 C25 102.41(19)
C19 P2 C31 102.70(19)
C25 P2 C31 102.59(19)
C19 P2 Ag1 116.22(13)
C25 P2 Ag1 112.82(13)
C31 P2 Ag1 118.04(14)
C3 C2 C1 120.2(4)
C3 C2 H2A 119.9
C1 C2 H2A 119.9
C49 P3 C43 104.17(19)
C49 P3 C37 102.2(2)
C43 P3 C37 103.23(19)
C49 P3 Ag1 117.11(14)
C43 P3 Ag1 114.88(13)
C37 P3 Ag1 113.55(14)
C4 C3 C2 120.8(5)
C4 C3 H3A 119.6
C2 C3 H3A 119.6
C76 P4 C70 104.09(19)
C76 P4 C82 101.58(19)
C70 P4 C82 102.81(19)
C76 P4 Ag2 119.35(13)
C70 P4 Ag2 111.69(14)
C82 P4 Ag2 115.39(13)
C5 C4 C3 119.5(4)
C5 C4 H4A 120.2
C3 C4 H4A 120.2
C94 P5 C88 102.41(19)
C94 P5 C100 102.45(19)
C88 P5 C100 103.34(19)
C94 P5 Ag2 114.41(13)
C88 P5 Ag2 120.59(13)
C100 P5 Ag2 111.55(14)
C4 C5 C6 120.5(4)
C4 C5 H5A 119.8
C6 C5 H5A 119.8
C106 P6 C118 99.31(19)
C106 P6 C112 103.4(2)
C118 P6 C112 105.4(2)
C106 P6 Ag2 117.10(15)
C118 P6 Ag2 114.06(14)
C112 P6 Ag2 115.56(14)
C5 C6 C1 120.5(4)
C5 C6 H6A 119.7
C1 C6 H6A 119.7
C8 C7 C12 119.4(4)
C8 C7 P1 117.2(3)
C12 C7 P1 123.4(3)
C7 C8 C9 119.7(5)
C7 C8 H8A 120.1
C9 C8 H8A 120.1
C10 C9 C8 121.2(5)
C10 C9 H9A 119.4
C8 C9 H9A 119.4
C11 C10 C9 119.1(4)
C11 C10 H10A 120.5
C9 C10 H10A 120.5
C10 C11 C12 120.7(5)
C10 C11 H11A 119.7
C12 C11 H11A 119.7
C11 C12 C7 119.9(4)
C11 C12 H12A 120.0
C7 C12 H12A 120.0
C124 O12B Ag2 118.5(3)
C18 C13 C14 118.5(4)
C18 C13 P1 117.5(3)
C14 C13 P1 124.0(3)
C15 C14 C13 120.4(4)
C15 C14 H14A 119.8
C13 C14 H14A 119.8
C14 C15 C16 120.7(4)
C14 C15 H15A 119.7
C16 C15 H15A 119.7
C15 C16 C17 119.6(4)
C15 C16 H16A 120.2
C17 C16 H16A 120.2
C16 C17 C18 120.0(4)
C16 C17 H17A 120.0
C18 C17 H17A 120.0
C17 C18 C13 120.8(4)
C17 C18 H18A 119.6
C13 C18 H18A 119.6
C24 C19 C20 118.9(4)
C24 C19 P2 123.1(3)
C20 C19 P2 118.0(3)
C21 C20 C19 120.5(4)
C21 C20 H20A 119.7
C19 C20 H20A 119.7
C22 C21 C20 119.9(4)
C22 C21 H21A 120.1
C20 C21 H21A 120.1
C23 C22 C21 119.8(4)
C23 C22 H22A 120.1
C21 C22 H22A 120.1
C22 C23 C24 120.5(4)
C22 C23 H23A 119.8
C24 C23 H23A 119.8
C19 C24 C23 120.3(4)
C19 C24 H24A 119.8
C23 C24 H24A 119.8
C30 C25 C26 118.2(4)
C30 C25 P2 118.4(3)
C26 C25 P2 123.4(3)
C124 C25A C26A 98.9(6)
C124 C25A C126 112.5(4)
C26A C25A C126 98.4(7)
C124 C25A H25A 115.0
C26A C25A H25A 115.0
C126 C25A H25A 115.0
C124 C25B C26B 119.6(5)
C124 C25B C126 112.4(4)
C26B C25B C126 111.8(5)
C124 C25B H25B 103.6
C26B C25B H25B 103.6
C126 C25B H25B 103.6
C25A C26A H26D 109.5
C25A C26A H26E 109.5
H26D C26A H26E 109.5
C25A C26A H26F 109.5
H26D C26A H26F 109.5
H26E C26A H26F 109.5
C25B C26B H26A 109.5
C25B C26B H26B 109.5
H26A C26B H26B 109.5
C25B C26B H26C 109.5
H26A C26B H26C 109.5
H26B C26B H26C 109.5
C27 C26 C25 120.6(4)
C27 C26 H26G 119.7
C25 C26 H26G 119.7
C26 C27 C28 120.5(4)
C26 C27 H27A 119.8
C28 C27 H27A 119.8
C29 C28 C27 119.1(4)
C29 C28 H28A 120.4
C27 C28 H28A 120.4
C30 C29 C28 120.1(4)
C30 C29 H29A 119.9
C28 C29 H29A 119.9
C29 C30 C25 121.5(4)
C29 C30 H30A 119.3
C25 C30 H30A 119.3
C36 C31 C32 120.2(4)
C36 C31 P2 117.0(3)
C32 C31 P2 122.8(4)
C33 C32 C31 118.8(5)
C33 C32 H32A 120.6
C31 C32 H32A 120.6
C34 C33 C32 121.0(5)
C34 C33 H33A 119.5
C32 C33 H33A 119.5
C33 C34 C35 120.1(5)
C33 C34 H34A 119.9
C35 C34 H34A 119.9
C34 C35 C36 119.7(5)
C34 C35 H35A 120.2
C36 C35 H35A 120.2
C31 C36 C35 120.1(4)
C31 C36 H36A 119.9
C35 C36 H36A 119.9
C38 C37 C42 118.4(4)
C38 C37 P3 117.9(3)
C42 C37 P3 123.6(3)
C39 C38 C37 120.7(4)
C39 C38 H38A 119.6
C37 C38 H38A 119.6
C40 C39 C38 120.4(4)
C40 C39 H39A 119.8
C38 C39 H39A 119.8
C41 C40 C39 119.3(4)
C41 C40 H40A 120.3
C39 C40 H40A 120.3
C40 C41 C42 120.4(4)
C40 C41 H41A 119.8
C42 C41 H41A 119.8
C41 C42 C37 120.7(4)
C41 C42 H42A 119.6
C37 C42 H42A 119.6
C48 C43 C44 118.7(4)
C48 C43 P3 123.5(3)
C44 C43 P3 117.7(3)
C45 C44 C43 120.4(4)
C45 C44 H44A 119.8
C43 C44 H44A 119.8
C46 C45 C44 120.3(4)
C46 C45 H45A 119.9
C44 C45 H45A 119.9
C45 C46 C47 119.9(4)
C45 C46 H46A 120.1
C47 C46 H46A 120.1
C48 C47 C46 120.2(4)
C48 C47 H47A 119.9
C46 C47 H47A 119.9
C47 C48 C43 120.6(4)
C47 C48 H48A 119.7
C43 C48 H48A 119.7
C54 C49 C50 119.7(4)
C54 C49 P3 118.2(3)
C50 C49 P3 122.1(3)
C51 C50 C49 120.2(5)
C51 C50 H50A 119.9
C49 C50 H50A 119.9
C50 C51 C52 119.7(5)
C50 C51 H51A 120.1
C52 C51 H51A 120.1
C53 C52 C51 119.8(5)
C53 C52 H52A 120.1
C51 C52 H52A 120.1
C52 C53 C54 121.6(6)
C52 C53 H53A 119.2
C54 C53 H53A 119.2
C53 C54 C49 118.9(5)
C53 C54 H54A 120.5
C49 C54 H54A 120.5
C55 O55 Ag1 120.9(3)
O55 C55 O56 125.0(4)
O55 C55 C56A 126.5(4)
O56 C55 C56A 106.6(4)
O55 C55 C56B 109.9(5)
O56 C55 C56B 124.1(5)
C58 C56A C55 113.4(4)
C58 C56A C57A 95.7(7)
C55 C56A C57A 99.6(6)
C58 C56A H56A 115.2
C55 C56A H56A 115.2
C57A C56A H56A 115.2
C57B C56B C55 114.3(6)
C57B C56B C58 117.6(6)
C55 C56B C58 113.1(4)
C57B C56B H56B 103.1
C55 C56B H56B 103.1
C58 C56B H56B 103.1
C56A C57A H57D 109.5
C56A C57A H57E 109.5
H57D C57A H57E 109.5
C56A C57A H57F 109.5
H57D C57A H57F 109.5
H57E C57A H57F 109.5
C56B C57B H57A 109.5
C56B C57B H57B 109.5
H57A C57B H57B 109.5
C56B C57B H57C 109.5
H57A C57B H57C 109.5
H57B C57B H57C 109.5
C63B C58 C59B 129.5(7)
C59A C58 C63A 106.5(6)
C59A C58 C56A 141.0(5)
C63A C58 C56A 111.4(5)
C63B C58 C56B 111.8(6)
C59B C58 C56B 116.5(6)
C58 C59A C60A 128.1(6)
C58 C59A H59A 115.9
C60A C59A H59A 115.9
C61A C60A C64A 118.9(6)
C61A C60A C59A 120.3(6)
C64A C60A C59A 120.8(5)
C60A C61A C62A 116.3(5)
C60A C61A C67A 119.1(6)
C62A C61A C67A 124.6(5)
C58 C59B C60B 116.7(7)
C58 C59B H59B 121.7
C60B C59B H59B 121.7
C64B C60B C61B 116.8(9)
C64B C60B C59B 124.9(6)
C61B C60B C59B 118.3(7)
C67B C61B C60B 120.1(8)
C67B C61B C62B 121.4(7)
C60B C61B C62B 118.5(7)
C61A C62A C63A 117.8(7)
C61A C62A H62A 121.1
C63A C62A H62A 121.1
C63B C62B C61B 128.1(8)
C63B C62B H62B 115.9
C61B C62B H62B 115.9
C62A C63A C58 130.6(7)
C62A C63A H63A 114.7
C58 C63A H63A 114.7
C58 C63B C62B 107.0(7)
C58 C63B H63B 126.5
C62B C63B H63B 126.5
C65A C64A C60A 122.0(7)
C65A C64A H64A 119.0
C60A C64A H64A 119.0
C65B C64B C60B 124.1(10)
C65B C64B H64B 118.0
C60B C64B H64B 118.0
C64A C65A C66A 119.0(7)
C64A C65A H65A 120.5
C66A C65A H65A 120.5
C65B C66B C67B 118.8(8)
C65B C66B O68B 123.9(7)
C67B C66B O68B 117.2(7)
C66A C67A C61A 122.0(6)
C66A C67A H67A 119.0
C61A C67A H67A 119.0
C66B C67B C61B 122.0(7)
C66B C67B H67B 119.0
C61B C67B H67B 119.0
O68A C69A H69A 109.5
O68A C69A H69B 109.5
H69A C69A H69B 109.5
O68A C69A H69C 109.5
H69A C69A H69C 109.5
H69B C69A H69C 109.5
C66A O68A C69A 121.4(6)
O68A C66A C67A 125.8(5)
O68A C66A C65A 115.3(5)
C67A C66A C65A 119.0(6)
C69B O68B C66B 118.6(11)
C64B C65B C66B 118.0(10)
C64B C65B H65B 121.0
C66B C65B H65B 121.0
O68B C69B H69D 109.5
O68B C69B H69E 109.5
H69D C69B H69E 109.5
O68B C69B H69F 109.5
H69D C69B H69F 109.5
H69E C69B H69F 109.5
C75 C70 C71 118.6(4)
C75 C70 P4 123.4(3)
C71 C70 P4 118.0(3)
C72 C71 C70 120.5(4)
C72 C71 H71A 119.7
C70 C71 H71A 119.7
C71 C72 C73 120.5(4)
C71 C72 H72A 119.7
C73 C72 H72A 119.7
C74 C73 C72 119.7(4)
C74 C73 H73A 120.1
C72 C73 H73A 120.1
C73 C74 C75 120.2(4)
C73 C74 H74A 119.9
C75 C74 H74A 119.9
C74 C75 C70 120.5(4)
C74 C75 H75A 119.8
C70 C75 H75A 119.8
C81 C76 C77 119.5(4)
C81 C76 P4 118.1(3)
C77 C76 P4 122.4(3)
C78 C77 C76 119.9(4)
C78 C77 H77A 120.0
C76 C77 H77A 120.0
C79 C78 C77 120.4(4)
C79 C78 H78A 119.8
C77 C78 H78A 119.8
C78 C79 C80 119.9(4)
C78 C79 H79A 120.1
C80 C79 H79A 120.1
C79 C80 C81 120.5(4)
C79 C80 H80A 119.8
C81 C80 H80A 119.8
C76 C81 C80 119.8(4)
C76 C81 H81A 120.1
C80 C81 H81A 120.1
C83 C82 C87 119.6(4)
C83 C82 P4 123.1(3)
C87 C82 P4 117.3(3)
C82 C83 C84 120.5(4)
C82 C83 H83A 119.8
C84 C83 H83A 119.8
C85 C84 C83 119.9(5)
C85 C84 H84A 120.0
C83 C84 H84A 120.0
C84 C85 C86 120.4(4)
C84 C85 H85A 119.8
C86 C85 H85A 119.8
C85 C86 C87 119.7(4)
C85 C86 H86A 120.1
C87 C86 H86A 120.1
C82 C87 C86 119.9(4)
C82 C87 H87A 120.0
C86 C87 H87A 120.0
C93 C88 C89 119.3(4)
C93 C88 P5 123.3(4)
C89 C88 P5 117.3(3)
C90 C89 C88 119.9(4)
C90 C89 H89A 120.1
C88 C89 H89A 120.1
C89 C90 C91 120.3(5)
C89 C90 H90A 119.8
C91 C90 H90A 119.8
C92 C91 C90 120.0(5)
C92 C91 H91A 120.0
C90 C91 H91A 120.0
C91 C92 C93 120.2(5)
C91 C92 H92A 119.9
C93 C92 H92A 119.9
C92 C93 C88 120.2(5)
C92 C93 H93A 119.9
C88 C93 H93A 119.9
C99 C94 C95 118.2(4)
C99 C94 P5 117.3(3)
C95 C94 P5 124.4(3)
C94 C95 C96 120.4(4)
C94 C95 H95A 119.8
C96 C95 H95A 119.8
C97 C96 C95 120.6(4)
C97 C96 H96A 119.7
C95 C96 H96A 119.7
C96 C97 C98 119.8(5)
C96 C97 H97A 120.1
C98 C97 H97A 120.1
C97 C98 C99 120.0(5)
C97 C98 H98A 120.0
C99 C98 H98A 120.0
C98 C99 C94 121.1(4)
C98 C99 H99A 119.5
C94 C99 H99A 119.5
C101 C100 C105 119.1(4)
C101 C100 P5 122.9(4)
C105 C100 P5 118.0(3)
C102 C101 C100 119.9(5)
C102 C101 H10B 120.1
C100 C101 H10B 120.1
C103 C102 C101 120.5(5)
C103 C102 H10C 119.7
C101 C102 H10C 119.7
C104 C103 C102 119.8(5)
C104 C103 H10D 120.1
C102 C103 H10D 120.1
C103 C104 C105 120.3(5)
C103 C104 H10E 119.9
C105 C104 H10E 119.9
C104 C105 C100 120.4(4)
C104 C105 H10F 119.8
C100 C105 H10F 119.8
C107 C106 C111 118.7(4)
C107 C106 P6 116.3(3)
C111 C106 P6 124.8(3)
C106 C107 C108 120.4(5)
C106 C107 H10G 119.8
C108 C107 H10G 119.8
C109 C108 C107 120.5(5)
C109 C108 H10H 119.8
C107 C108 H10H 119.8
C108 C109 C110 119.7(5)
C108 C109 H10I 120.2
C110 C109 H10I 120.2
C109 C110 C111 120.9(5)
C109 C110 H11B 119.6
C111 C110 H11B 119.6
C110 C111 C106 119.8(5)
C110 C111 H11C 120.1
C106 C111 H11C 120.1
C117 C112 C113 119.4(4)
C117 C112 P6 124.4(4)
C113 C112 P6 116.2(3)
C112 C113 C114 120.2(4)
C112 C113 H11D 119.9
C114 C113 H11D 119.9
C115 C114 C113 120.3(5)
C115 C114 H11E 119.8
C113 C114 H11E 119.8
C114 C115 C116 119.6(5)
C114 C115 H11F 120.2
C116 C115 H11F 120.2
C115 C116 C117 120.5(6)
C115 C116 H11G 119.8
C117 C116 H11G 119.8
C112 C117 C116 120.0(5)
C112 C117 H11H 120.0
C116 C117 H11H 120.0
C119 C118 C123 119.0(4)
C119 C118 P6 123.1(3)
C123 C118 P6 117.8(3)
C120 C119 C118 120.4(4)
C120 C119 H11I 119.8
C118 C119 H11I 119.8
C119 C120 C121 120.1(4)
C119 C120 H12B 119.9
C121 C120 H12B 119.9
C120 C121 C122 120.0(4)
C120 C121 H12C 120.0
C122 C121 H12C 120.0
C123 C122 C121 119.6(4)
C123 C122 H12D 120.2
C121 C122 H12D 120.2
C122 C123 C118 120.9(4)
C122 C123 H12E 119.6
C118 C123 H12E 119.6
O12A C124 O12B 123.0(4)
O12A C124 C25A 112.1(4)
O12B C124 C25A 123.6(4)
O12A C124 C25B 123.0(5)
O12B C124 C25B 112.0(4)
C131 C126 C127 116.7(4)
C131 C126 C25A 141.0(6)
C127 C126 C25A 102.0(6)
C131 C126 C25B 113.6(6)
C127 C126 C25B 129.8(6)
C128 C127 C126 122.8(5)
C128 C127 H12F 118.6
C126 C127 H12F 118.6
C127 C128 C129 120.2(6)
C127 C128 H12G 119.9
C129 C128 H12G 119.9
C128 C129 C130 118.6(4)
C128 C129 C132 121.8(5)
C130 C129 C132 119.6(4)
C135 C130 C131 123.6(5)
C135 C130 C129 117.7(4)
C131 C130 C129 118.6(5)
C126 C131 C130 123.1(6)
C126 C131 H13A 118.5
C130 C131 H13A 118.5
C133 C132 C129 120.1(4)
C133 C132 H13B 120.0
C129 C132 H13B 120.0
C132 C133 O136 125.5(5)
C132 C133 C134 120.1(4)
O136 C133 C134 114.4(4)
C135 C134 C133 120.5(5)
C135 C134 H13C 119.8
C133 C134 H13C 119.8
C134 C135 C130 121.9(5)
C134 C135 H13D 119.0
C130 C135 H13D 119.0
C133 O136 C137 117.6(4)
O136 C137 H13E 109.5
O136 C137 H13F 109.5
H13E C137 H13F 109.5
O136 C137 H13G 109.5
H13E C137 H13G 109.5
H13F C137 H13G 109.5
H138 O138 H137 133.7
H139 O139 H141 142.6

loop_
_geom_bond_atom_site_label_1
_geom_bond_atom_site_label_2
_geom_bond_distance
Ag1 O55 2.373(3)
Ag1 P2 2.4922(10)
Ag1 P3 2.5068(10)
Ag1 P1 2.5302(10)
P1 C13 1.830(4)
P1 C1 1.830(4)
P1 C7 1.834(4)
C1 C6 1.392(6)
C1 C2 1.398(6)
Ag2 O12B 2.331(3)
Ag2 P5 2.5013(10)
Ag2 P4 2.5538(10)
Ag2 P6 2.5712(11)
P2 C19 1.828(4)
P2 C25 1.829(4)
P2 C31 1.830(4)
C2 C3 1.381(7)
C2 H2A 0.9500
P3 C49 1.823(4)
P3 C43 1.823(4)
P3 C37 1.828(4)
C3 C4 1.378(7)
C3 H3A 0.9500
P4 C76 1.827(4)
P4 C70 1.828(4)
P4 C82 1.835(4)
C4 C5 1.374(7)
C4 H4A 0.9500
P5 C94 1.826(4)
P5 C88 1.829(4)
P5 C100 1.830(4)
C5 C6 1.388(6)
C5 H5A 0.9500
P6 C106 1.825(4)
P6 C118 1.828(4)
P6 C112 1.839(4)
C6 H6A 0.9500
C7 C8 1.382(6)
C7 C12 1.397(6)
C8 C9 1.389(7)
C8 H8A 0.9500
C9 C10 1.382(8)
C9 H9A 0.9500
C10 C11 1.374(7)
C10 H10A 0.9500
C11 C12 1.392(6)
C11 H11A 0.9500
C12 H12A 0.9500
O12B C124 1.256(5)
O12A C124 1.249(6)
C13 C18 1.395(6)
C13 C14 1.396(6)
C14 C15 1.381(6)
C14 H14A 0.9500
C15 C16 1.382(7)
C15 H15A 0.9500
C16 C17 1.382(7)
C16 H16A 0.9500
C17 C18 1.387(6)
C17 H17A 0.9500
C18 H18A 0.9500
C19 C24 1.382(6)
C19 C20 1.398(6)
C20 C21 1.393(6)
C20 H20A 0.9500
C21 C22 1.382(7)
C21 H21A 0.9500
C22 C23 1.381(7)
C22 H22A 0.9500
C23 C24 1.394(7)
C23 H23A 0.9500
C24 H24A 0.9500
C25 C30 1.388(6)
C25 C26 1.400(6)
C25A C124 1.5002(10)
C25A C26A 1.5202(10)
C25A C126 1.5202(10)
C25A H25A 1.0000
C25B C124 1.5010(10)
C25B C26B 1.5200(10)
C25B C126 1.5208(10)
C25B H25B 1.0000
C26A H26D 0.9800
C26A H26E 0.9800
C26A H26F 0.9800
C26B H26A 0.9800
C26B H26B 0.9800
C26B H26C 0.9800
C26 C27 1.386(7)
C26 H26G 0.9500
C27 C28 1.392(7)
C27 H27A 0.9500
C28 C29 1.389(7)
C28 H28A 0.9500
C29 C30 1.382(6)
C29 H29A 0.9500
C30 H30A 0.9500
C31 C36 1.388(7)
C31 C32 1.401(6)
C32 C33 1.390(7)
C32 H32A 0.9500
C33 C34 1.384(8)
C33 H33A 0.9500
C34 C35 1.383(8)
C34 H34A 0.9500
C35 C36 1.397(7)
C35 H35A 0.9500
C36 H36A 0.9500
C37 C38 1.393(6)
C37 C42 1.400(6)
C38 C39 1.389(6)
C38 H38A 0.9500
C39 C40 1.389(7)
C39 H39A 0.9500
C40 C41 1.387(7)
C40 H40A 0.9500
C41 C42 1.387(6)
C41 H41A 0.9500
C42 H42A 0.9500
C43 C48 1.397(6)
C43 C44 1.405(6)
C44 C45 1.388(6)
C44 H44A 0.9500
C45 C46 1.385(7)
C45 H45A 0.9500
C46 C47 1.393(7)
C46 H46A 0.9500
C47 C48 1.386(6)
C47 H47A 0.9500
C48 H48A 0.9500
C49 C54 1.394(7)
C49 C50 1.397(6)
C50 C51 1.389(7)
C50 H50A 0.9500
C51 C52 1.390(9)
C51 H51A 0.9500
C52 C53 1.369(9)
C52 H52A 0.9500
C53 C54 1.391(7)
C53 H53A 0.9500
C54 H54A 0.9500
O55 C55 1.254(6)
C55 O56 1.256(6)
C55 C56A 1.5198(10)
C55 C56B 1.5215(10)
C56A C58 1.5192(10)
C56A C57A 1.5202(10)
C56A H56A 1.0000
C56B C57B 1.5205(10)
C56B C58 1.5217(10)
C56B H56B 1.0000
C57A H57D 0.9800
C57A H57E 0.9800
C57A H57F 0.9800
C57B H57A 0.9800
C57B H57B 0.9800
C57B H57C 0.9800
C58 C63B 1.3792(10)
C58 C59A 1.3798(10)
C58 C59B 1.3800(10)
C58 C63A 1.3819(10)
C59A C60A 1.3809(10)
C59A H59A 0.9500
C60A C61A 1.3804(7)
C60A C64A 1.3807(10)
C61A C62A 1.3806(10)
C61A C67A 1.3807(10)
C59B C60B 1.3804(10)
C59B H59B 0.9500
C60B C64B 1.3803(10)
C60B C61B 1.3804(10)
C61B C67B 1.3804(10)
C61B C62B 1.3805(10)
C62A C63A 1.3810(10)
C62A H62A 0.9500
C62B C63B 1.3796(10)
C62B H62B 0.9500
C63A H63A 0.9500
C63B H63B 0.9500
C64A C65A 1.3802(10)
C64A H64A 0.9500
C64B C65B 1.3799(10)
C64B H64B 0.9500
C65A C66A 1.3804(10)
C65A H65A 0.9500
C66B C65B 1.3800(10)
C66B C67B 1.3800(10)
C66B O68B 1.3801(10)
C67A C66A 1.3802(10)
C67A H67A 0.9500
C67B H67B 0.9500
C69A O68A 1.3801(10)
C69A H69A 0.9800
C69A H69B 0.9800
C69A H69C 0.9800
O68A C66A 1.3799(10)
O68B C69B 1.3800(10)
C65B H65B 0.9500
C69B H69D 0.9800
C69B H69E 0.9800
C69B H69F 0.9800
C70 C75 1.398(6)
C70 C71 1.400(6)
C71 C72 1.383(6)
C71 H71A 0.9500
C72 C73 1.387(7)
C72 H72A 0.9500
C73 C74 1.383(7)
C73 H73A 0.9500
C74 C75 1.395(6)
C74 H74A 0.9500
C75 H75A 0.9500
C76 C81 1.393(6)
C76 C77 1.404(6)
C77 C78 1.396(6)
C77 H77A 0.9500
C78 C79 1.380(7)
C78 H78A 0.9500
C79 C80 1.388(7)
C79 H79A 0.9500
C80 C81 1.400(6)
C80 H80A 0.9500
C81 H81A 0.9500
C82 C83 1.385(6)
C82 C87 1.395(6)
C83 C84 1.397(6)
C83 H83A 0.9500
C84 C85 1.381(7)
C84 H84A 0.9500
C85 C86 1.387(7)
C85 H85A 0.9500
C86 C87 1.405(6)
C86 H86A 0.9500
C87 H87A 0.9500
C88 C93 1.391(6)
C88 C89 1.397(6)
C89 C90 1.383(7)
C89 H89A 0.9500
C90 C91 1.384(7)
C90 H90A 0.9500
C91 C92 1.379(8)
C91 H91A 0.9500
C92 C93 1.384(7)
C92 H92A 0.9500
C93 H93A 0.9500
C94 C99 1.389(6)
C94 C95 1.389(6)
C95 C96 1.390(7)
C95 H95A 0.9500
C96 C97 1.368(7)
C96 H96A 0.9500
C97 C98 1.379(7)
C97 H97A 0.9500
C98 C99 1.384(7)
C98 H98A 0.9500
C99 H99A 0.9500
C100 C101 1.394(6)
C100 C105 1.397(6)
C101 C102 1.389(7)
C101 H10B 0.9500
C102 C103 1.386(8)
C102 H10C 0.9500
C103 C104 1.377(8)
C103 H10D 0.9500
C104 C105 1.387(7)
C104 H10E 0.9500
C105 H10F 0.9500
C106 C107 1.395(6)
C106 C111 1.400(6)
C107 C108 1.396(7)
C107 H10G 0.9500
C108 C109 1.371(8)
C108 H10H 0.9500
C109 C110 1.381(8)
C109 H10I 0.9500
C110 C111 1.394(7)
C110 H11B 0.9500
C111 H11C 0.9500
C112 C117 1.375(7)
C112 C113 1.388(6)
C113 C114 1.395(7)
C113 H11D 0.9500
C114 C115 1.366(8)
C114 H11E 0.9500
C115 C116 1.383(8)
C115 H11F 0.9500
C116 C117 1.394(8)
C116 H11G 0.9500
C117 H11H 0.9500
C118 C119 1.386(6)
C118 C123 1.389(6)
C119 C120 1.384(6)
C119 H11I 0.9500
C120 C121 1.384(7)
C120 H12B 0.9500
C121 C122 1.386(7)
C121 H12C 0.9500
C122 C123 1.384(6)
C122 H12D 0.9500
C123 H12E 0.9500
C126 C131 1.366(9)
C126 C127 1.421(10)
C127 C128 1.371(8)
C127 H12F 0.9500
C128 C129 1.407(6)
C128 H12G 0.9500
C129 C130 1.426(7)
C129 C132 1.430(6)
C130 C135 1.404(7)
C130 C131 1.418(7)
C131 H13A 0.9500
C132 C133 1.358(7)
C132 H13B 0.9500
C133 O136 1.368(6)
C133 C134 1.416(7)
C134 C135 1.354(7)
C134 H13C 0.9500
C135 H13D 0.9500
O136 C137 1.434(7)
C137 H13E 0.9800
C137 H13F 0.9800
C137 H13G 0.9800
O138 H138 0.8701
O138 H137 0.9694
O139 H139 0.8600
O139 H141 0.7075
